data_7061299
loop_
_publ_author_name
'Griffiths, Kieran'
'Halcovitch, Nathan R.'
'Griffin, John M.'

_publ_section_title
;
 Crystalline azobenzene composites as photochemical phase-change materials
;
_journal_issue 9
_journal_name_full 'New Journal of Chemistry'
_journal_page_first 4057
_journal_page_last 4061
_journal_paper_doi 10.1039/D2NJ00755J
_journal_volume 46
_journal_year 2022
_chemical_formula_moiety 'C13 H12 N2 O'
_chemical_formula_sum 'C13 H12 N2 O'
_chemical_formula_weight 212.25
_space_group_crystal_system orthorhombic
_space_group_IT_number 33
_space_group_name_Hall 'P 2c -2n'
_space_group_name_H-M_alt 'P n a 21'
_atom_sites_solution_hydrogens geom
_atom_sites_solution_primary dual
_audit_creation_date 2021-08-04
_audit_creation_method
;
Olex2 1.5
(compiled 2021.07.19 svn.r715e62df for OlexSys, GUI svn.r6383)
;
_audit_update_record
;
2021-09-10 deposited with the CCDC.	2022-02-15 downloaded from the CCDC.
;
_cell_angle_alpha 90
_cell_angle_beta 90
_cell_angle_gamma 90
_cell_formula_units_Z 4
_cell_length_a 12.6100(2)
_cell_length_b 12.3302(3)
_cell_length_c 7.39190(10)
_cell_measurement_reflns_used 5808
_cell_measurement_temperature 260.00(10)
_cell_measurement_theta_max 75.9580
_cell_measurement_theta_min 5.0020
_cell_volume 1149.32(4)
_computing_cell_refinement 'CrysAlisPro 1.171.41.93a (Rigaku OD, 2020)'
_computing_data_collection 'CrysAlisPro 1.171.41.93a (Rigaku OD, 2020)'
_computing_data_reduction 'CrysAlisPro 1.171.41.93a (Rigaku OD, 2020)'
_computing_molecular_graphics 'Olex2 1.5 (Dolomanov et al., 2009)'
_computing_publication_material 'Olex2 1.5 (Dolomanov et al., 2009)'
_computing_structure_refinement 'SHELXL 2014/6 (Sheldrick, 2015)'
_computing_structure_solution 'SHELXT 2014/4 (Sheldrick, 2014)'
_diffrn_ambient_environment N~2~
_diffrn_ambient_temperature 260.00(10)
_diffrn_detector 'CCD plate'
_diffrn_detector_area_resol_mean 5.2282
_diffrn_detector_type AtlasS2
_diffrn_measured_fraction_theta_full 1.000
_diffrn_measured_fraction_theta_max 0.995
_diffrn_measurement_details
;
List of Runs (angles in degrees, time in seconds):

  # Type    Start    End  Width  t~exp~   \w     \q     \k     \f   Frames
#--------------------------------------------------------------------------
  1  \w    -87.00  -6.00   1.00    4.00    --  -42.28 125.00  30.00   81
  2  \w   -112.00 -16.00   1.00    4.00    --  -42.28 -57.00 120.00   96
  3  \w    -69.00  28.00   1.00    4.00    --  -42.28  57.00 -90.00   97
  4  \w     61.00 146.00   1.00   16.00    --  111.00 178.00 150.00   85
  5  \w    103.00 178.00   1.00   16.00    --  111.00  77.00  90.00   75
  6  \w     87.00 178.00   1.00   16.00    --  111.00  45.00 -30.00   91
  7  \w     40.00 135.00   1.00   16.00    --  111.00 -45.00  60.00   95
  8  \w    104.00 178.00   1.00   16.00    --  111.00 111.00 120.00   74
  9  \w     61.00 146.00   1.00   16.00    --  111.00 178.00 120.00   85
 10  \w     83.00 178.00   1.00   16.00    --  111.00  61.00-120.00   95
 11  \w     87.00 178.00   1.00   16.00    --  111.00  30.00 -60.00   91
 12  \w    103.00 178.00   1.00   16.00    --  111.00  77.00-180.00   75
 13  \w   -112.00 -16.00   1.00    4.00    --  -42.28 -57.00   0.00   96
 14  \w   -115.00 -20.00   1.00    4.00    --  -42.28 -38.00 150.00   95
 15  \w   -112.00 -16.00   1.00    4.00    --  -42.28 -57.00-120.00   96
;
_diffrn_measurement_device 'four-circle diffractometer'
_diffrn_measurement_device_type 'SuperNova, Dual, Cu at home/near, AtlasS2'
_diffrn_measurement_method '\w scans'
_diffrn_orient_matrix_type 'CrysAlisPro convention (1999,Acta A55,543-557)'
_diffrn_orient_matrix_UB_11 -0.0413156000
_diffrn_orient_matrix_UB_12 0.0776041000
_diffrn_orient_matrix_UB_13 -0.1080130000
_diffrn_orient_matrix_UB_21 -0.0746280000
_diffrn_orient_matrix_UB_22 -0.1636800000
_diffrn_orient_matrix_UB_23 -0.0124530000
_diffrn_orient_matrix_UB_31 -0.0874253000
_diffrn_orient_matrix_UB_32 0.1030490000
_diffrn_orient_matrix_UB_33 0.0616133000
_diffrn_radiation_monochromator mirror
_diffrn_radiation_probe x-ray
_diffrn_radiation_type 'Cu K\a'
_diffrn_radiation_wavelength 1.54184
_diffrn_reflns_av_R_equivalents 0.0169
_diffrn_reflns_av_unetI/netI 0.0133
_diffrn_reflns_Laue_measured_fraction_full 1.000
_diffrn_reflns_Laue_measured_fraction_max 0.995
_diffrn_reflns_limit_h_max 15
_diffrn_reflns_limit_h_min -13
_diffrn_reflns_limit_k_max 15
_diffrn_reflns_limit_k_min -15
_diffrn_reflns_limit_l_max 9
_diffrn_reflns_limit_l_min -9
_diffrn_reflns_number 8868
_diffrn_reflns_point_group_measured_fraction_full 0.981
_diffrn_reflns_point_group_measured_fraction_max 0.965
_diffrn_reflns_theta_full 67.684
_diffrn_reflns_theta_max 76.177
_diffrn_reflns_theta_min 5.017
_diffrn_source 'micro-focus sealed X-ray tube'
_diffrn_source_type 'SuperNova (Cu) X-ray Source'
_exptl_absorpt_coefficient_mu 0.636
_exptl_absorpt_correction_T_max 1.00000
_exptl_absorpt_correction_T_min 0.72969
_exptl_absorpt_correction_type multi-scan
_exptl_absorpt_process_details
;
CrysAlisPro 1.171.41.93a (Rigaku Oxford Diffraction, 2020)
Empirical absorption correction using spherical harmonics,
implemented in SCALE3 ABSPACK scaling algorithm.
;
_exptl_crystal_colour orange
_exptl_crystal_colour_primary orange
_exptl_crystal_density_diffrn 1.227
_exptl_crystal_description plate
_exptl_crystal_F_000 448
_exptl_crystal_recrystallization_method 'Re-crystallisation from solvent: methanol'
_exptl_crystal_size_max 0.1
_exptl_crystal_size_mid 0.08
_exptl_crystal_size_min 0.02
_refine_diff_density_max 0.101
_refine_diff_density_min -0.098
_refine_diff_density_rms 0.020
_refine_ls_abs_structure_details
;
 Flack x determined using 945 quotients [(I+)-(I-)]/[(I+)+(I-)]
 (Parsons, Flack and Wagner, Acta Cryst. B69 (2013) 249-259).
;
_refine_ls_abs_structure_Flack -0.01(8)
_refine_ls_extinction_coef 0.0071(9)
_refine_ls_extinction_expression Fc^*^=kFc[1+0.001xFc^2^\l^3^/sin(2\q)]^-1/4^
_refine_ls_extinction_method SHELXL
_refine_ls_goodness_of_fit_ref 1.070
_refine_ls_hydrogen_treatment constr
_refine_ls_matrix_type full
_refine_ls_number_parameters 147
_refine_ls_number_reflns 2319
_refine_ls_number_restraints 1
_refine_ls_restrained_S_all 1.070
_refine_ls_R_factor_all 0.0314
_refine_ls_R_factor_gt 0.0298
_refine_ls_shift/su_max 0.000
_refine_ls_shift/su_mean 0.000
_refine_ls_structure_factor_coef Fsqd
_refine_ls_weighting_details 'w=1/[\s^2^(Fo^2^)+(0.0567P)^2^+0.0406P] where P=(Fo^2^+2Fc^2^)/3'
_refine_ls_weighting_scheme calc
_refine_ls_wR_factor_gt 0.0924
_refine_ls_wR_factor_ref 0.0944
_reflns_Friedel_coverage 0.796
_reflns_Friedel_fraction_full 0.959
_reflns_Friedel_fraction_max 0.930
_reflns_number_gt 2190
_reflns_number_total 2319
_reflns_threshold_expression 'I > 2\s(I)'
_cod_data_source_file d2nj00755j2.cif
_cod_data_source_block jg153_5_260_00
_cod_depositor_comments 'Adding full bibliography for 7061294--7061305.cif.'
_cod_database_code 7061299
_shelxl_version_number 2014/6
_chemical_oxdiff_formula 'C13 H12 N2 O1'
_shelx_space_group_comment
;
The symmetry employed for this shelxl refinement is uniquely defined
by the following loop, which should always be used as a source of
symmetry information in preference to the above space-group names.
They are only intended as comments.
;
_shelx_estimated_absorpt_t_max 0.987
_shelx_estimated_absorpt_t_min 0.939
_olex2_refinement_description
;
1. Fixed Uiso
 At 1.2 times of:
  All C(H) groups
 At 1.5 times of:
  All C(H,H,H) groups
2.a Aromatic/amide H refined with riding coordinates:
 C2(H2), C3(H3), C5(H5), C6(H6), C8(H8), C9(H9), C10(H10), C11(H11), C12(H12)
2.b Idealised Me refined as rotating group:
 C13(H13A,H13B,H13C)
;
_olex2_exptl_crystal_mounting_method 'mounted on a Mitegen loop'
_olex2_submission_special_instructions 'No special instructions were received'
_oxdiff_exptl_absorpt_empirical_details
;
Empirical correction (ABSPACK) includes:
- Absorption correction using spherical harmonics
- Frame scaling
;
_oxdiff_exptl_absorpt_empirical_full_max 1.361
_oxdiff_exptl_absorpt_empirical_full_min 0.692

loop_
_space_group_symop_operation_xyz
'x, y, z'
'-x, -y, z+1/2'
'x+1/2, -y+1/2, z'
'-x+1/2, y+1/2, z+1/2'

loop_
_atom_site_label
_atom_site_type_symbol
_atom_site_fract_x
_atom_site_fract_y
_atom_site_fract_z
_atom_site_U_iso_or_equiv
_atom_site_adp_type
_atom_site_occupancy
_atom_site_site_symmetry_order
_atom_site_calc_flag
_atom_site_refinement_flags_posn
_atom_site_refinement_flags_adp
_atom_site_refinement_flags_occupancy
_atom_site_disorder_assembly
_atom_site_disorder_group
O1 O 0.27164(11) 0.88571(11) 0.46287(19) 0.0769(4) Uani 1 1 d . . . . .
N1 N 0.35340(12) 0.44580(13) 0.5412(2) 0.0646(4) Uani 1 1 d . . . . .
N2 N 0.43444(11) 0.41055(12) 0.46682(17) 0.0612(4) Uani 1 1 d . . . . .
C1 C 0.33529(12) 0.55851(14) 0.5165(2) 0.0578(4) Uani 1 1 d . . . . .
C2 C 0.24889(14) 0.60141(17) 0.6073(2) 0.0675(5) Uani 1 1 d . . . . .
H2 H 0.2071 0.5566 0.6790 0.081 Uiso 1 1 calc R U . . .
C3 C 0.22422(13) 0.71053(17) 0.5924(2) 0.0667(5) Uani 1 1 d . . . . .
H3 H 0.1658 0.7387 0.6533 0.080 Uiso 1 1 calc R U . . .
C4 C 0.28694(13) 0.77740(15) 0.4865(2) 0.0608(4) Uani 1 1 d . . . . .
C5 C 0.37320(13) 0.73389(16) 0.3935(2) 0.0669(4) Uani 1 1 d . . . . .
H5 H 0.4150 0.7786 0.3214 0.080 Uiso 1 1 calc R U . . .
C6 C 0.39676(13) 0.62631(15) 0.4073(2) 0.0639(4) Uani 1 1 d . . . . .
H6 H 0.4540 0.5979 0.3438 0.077 Uiso 1 1 calc R U . . .
C7 C 0.45013(13) 0.29664(14) 0.4893(2) 0.0588(4) Uani 1 1 d . . . . .
C8 C 0.53807(14) 0.25388(16) 0.4053(3) 0.0703(5) Uani 1 1 d . . . . .
H8 H 0.5833 0.2990 0.3405 0.084 Uiso 1 1 calc R U . . .
C9 C 0.5595(2) 0.14420(18) 0.4169(4) 0.0868(6) Uani 1 1 d . . . . .
H9 H 0.6187 0.1156 0.3591 0.104 Uiso 1 1 calc R U . . .
C10 C 0.4932(2) 0.07722(18) 0.5140(4) 0.0883(6) Uani 1 1 d . . . . .
H10 H 0.5077 0.0034 0.5224 0.106 Uiso 1 1 calc R U . . .
C11 C 0.40546(19) 0.11993(19) 0.5985(3) 0.0856(6) Uani 1 1 d . . . . .
H11 H 0.3609 0.0746 0.6643 0.103 Uiso 1 1 calc R U . . .
C12 C 0.38299(16) 0.22865(17) 0.5868(2) 0.0713(5) Uani 1 1 d . . . . .
H12 H 0.3232 0.2567 0.6436 0.086 Uiso 1 1 calc R U . . .
C13 C 0.1785(2) 0.9329(2) 0.5306(4) 0.0917(7) Uani 1 1 d . . . . .
H13A H 0.1181 0.8938 0.4858 0.137 Uiso 1 1 calc R U . . .
H13B H 0.1744 1.0071 0.4919 0.137 Uiso 1 1 calc R U . . .
H13C H 0.1792 0.9300 0.6603 0.137 Uiso 1 1 calc R U . . .

loop_
_atom_site_aniso_label
_atom_site_aniso_U_11
_atom_site_aniso_U_22
_atom_site_aniso_U_33
_atom_site_aniso_U_23
_atom_site_aniso_U_13
_atom_site_aniso_U_12
O1 0.0757(8) 0.0820(8) 0.0730(8) 0.0080(7) 0.0085(6) 0.0180(6)
N1 0.0640(8) 0.0763(9) 0.0534(8) -0.0009(7) 0.0059(6) -0.0039(6)
N2 0.0587(7) 0.0749(9) 0.0500(7) 0.0015(6) 0.0024(6) -0.0007(6)
C1 0.0539(8) 0.0742(10) 0.0454(8) -0.0027(7) 0.0001(6) -0.0022(7)
C2 0.0588(9) 0.0869(11) 0.0569(9) 0.0007(8) 0.0113(8) -0.0057(8)
C3 0.0540(8) 0.0912(12) 0.0550(9) -0.0062(9) 0.0063(7) 0.0065(8)
C4 0.0572(8) 0.0782(10) 0.0471(8) -0.0004(8) -0.0048(7) 0.0066(7)
C5 0.0616(9) 0.0801(11) 0.0590(9) 0.0100(9) 0.0100(8) 0.0029(8)
C6 0.0571(8) 0.0811(11) 0.0536(9) 0.0028(8) 0.0104(8) 0.0053(7)
C7 0.0628(8) 0.0681(9) 0.0454(7) -0.0004(7) -0.0050(7) -0.0057(7)
C8 0.0724(10) 0.0748(11) 0.0637(10) -0.0034(9) 0.0100(9) -0.0043(8)
C9 0.0944(14) 0.0789(12) 0.0872(14) -0.0121(12) 0.0141(13) 0.0061(11)
C10 0.1070(16) 0.0660(10) 0.0919(15) -0.0041(11) -0.0057(14) -0.0053(10)
C11 0.0909(14) 0.0813(13) 0.0844(14) 0.0123(12) 0.0018(12) -0.0205(10)
C12 0.0683(10) 0.0834(12) 0.0622(10) 0.0056(9) 0.0029(9) -0.0080(9)
C13 0.0864(13) 0.0992(15) 0.0895(15) 0.0013(12) 0.0139(12) 0.0294(12)

loop_
_atom_type_symbol
_atom_type_description
_atom_type_scat_dispersion_real
_atom_type_scat_dispersion_imag
_atom_type_scat_source
C C 0.0181 0.0091 'International Tables Vol C Tables 4.2.6.8 and 6.1.1.4'
H H 0.0000 0.0000 'International Tables Vol C Tables 4.2.6.8 and 6.1.1.4'
N N 0.0311 0.0180 'International Tables Vol C Tables 4.2.6.8 and 6.1.1.4'
O O 0.0492 0.0322 'International Tables Vol C Tables 4.2.6.8 and 6.1.1.4'

loop_
_geom_angle_atom_site_label_1
_geom_angle_atom_site_label_2
_geom_angle_atom_site_label_3
_geom_angle
_geom_angle_site_symmetry_1
_geom_angle_site_symmetry_3
_geom_angle_publ_flag
C4 O1 C13 118.66(17) . . ?
N2 N1 C1 114.76(13) . . ?
N1 N2 C7 114.06(14) . . ?
C2 C1 N1 115.97(15) . . ?
C2 C1 C6 119.22(17) . . ?
C6 C1 N1 124.81(14) . . ?
C1 C2 H2 119.7 . . ?
C1 C2 C3 120.61(16) . . ?
C3 C2 H2 119.7 . . ?
C2 C3 H3 120.2 . . ?
C4 C3 C2 119.65(15) . . ?
C4 C3 H3 120.2 . . ?
O1 C4 C3 125.16(15) . . ?
O1 C4 C5 115.14(15) . . ?
C3 C4 C5 119.69(16) . . ?
C4 C5 H5 119.8 . . ?
C6 C5 C4 120.48(16) . . ?
C6 C5 H5 119.8 . . ?
C1 C6 H6 119.8 . . ?
C5 C6 C1 120.33(15) . . ?
C5 C6 H6 119.8 . . ?
C8 C7 N2 115.84(15) . . ?
C8 C7 C12 119.52(17) . . ?
C12 C7 N2 124.63(16) . . ?
C7 C8 H8 119.9 . . ?
C7 C8 C9 120.29(18) . . ?
C9 C8 H8 119.9 . . ?
C8 C9 H9 120.0 . . ?
C10 C9 C8 120.1(2) . . ?
C10 C9 H9 120.0 . . ?
C9 C10 H10 120.2 . . ?
C11 C10 C9 119.7(2) . . ?
C11 C10 H10 120.2 . . ?
C10 C11 H11 119.6 . . ?
C12 C11 C10 120.7(2) . . ?
C12 C11 H11 119.6 . . ?
C7 C12 H12 120.2 . . ?
C11 C12 C7 119.68(19) . . ?
C11 C12 H12 120.2 . . ?
O1 C13 H13A 109.5 . . ?
O1 C13 H13B 109.5 . . ?
O1 C13 H13C 109.5 . . ?
H13A C13 H13B 109.5 . . ?
H13A C13 H13C 109.5 . . ?
H13B C13 H13C 109.5 . . ?

loop_
_geom_bond_atom_site_label_1
_geom_bond_atom_site_label_2
_geom_bond_distance
_geom_bond_site_symmetry_2
_geom_bond_publ_flag
O1 C4 1.361(2) . ?
O1 C13 1.403(3) . ?
N1 N2 1.2390(19) . ?
N1 C1 1.420(2) . ?
N2 C7 1.428(2) . ?
C1 C2 1.385(2) . ?
C1 C6 1.397(2) . ?
C2 H2 0.9300 . ?
C2 C3 1.385(3) . ?
C3 H3 0.9300 . ?
C3 C4 1.385(2) . ?
C4 C5 1.394(2) . ?
C5 H5 0.9300 . ?
C5 C6 1.363(3) . ?
C6 H6 0.9300 . ?
C7 C8 1.376(2) . ?
C7 C12 1.392(2) . ?
C8 H8 0.9300 . ?
C8 C9 1.382(3) . ?
C9 H9 0.9300 . ?
C9 C10 1.376(4) . ?
C10 H10 0.9300 . ?
C10 C11 1.375(4) . ?
C11 H11 0.9300 . ?
C11 C12 1.373(3) . ?
C12 H12 0.9300 . ?
C13 H13A 0.9600 . ?
C13 H13B 0.9600 . ?
C13 H13C 0.9600 . ?

loop_
_geom_torsion_atom_site_label_1
_geom_torsion_atom_site_label_2
_geom_torsion_atom_site_label_3
_geom_torsion_atom_site_label_4
_geom_torsion
_geom_torsion_site_symmetry_1
_geom_torsion_site_symmetry_2
_geom_torsion_site_symmetry_3
_geom_torsion_site_symmetry_4
_geom_torsion_publ_flag
O1 C4 C5 C6 179.69(16) . . . . ?
N1 N2 C7 C8 178.61(16) . . . . ?
N1 N2 C7 C12 -0.7(2) . . . . ?
N1 C1 C2 C3 179.98(16) . . . . ?
N1 C1 C6 C5 -179.56(16) . . . . ?
N2 N1 C1 C2 -176.15(15) . . . . ?
N2 N1 C1 C6 4.7(2) . . . . ?
N2 C7 C8 C9 -179.13(19) . . . . ?
N2 C7 C12 C11 179.55(17) . . . . ?
C1 N1 N2 C7 -178.57(13) . . . . ?
C1 C2 C3 C4 -0.4(3) . . . . ?
C2 C1 C6 C5 1.3(3) . . . . ?
C2 C3 C4 O1 -179.23(17) . . . . ?
C2 C3 C4 C5 1.1(3) . . . . ?
C3 C4 C5 C6 -0.6(3) . . . . ?
C4 C5 C6 C1 -0.6(3) . . . . ?
C6 C1 C2 C3 -0.8(3) . . . . ?
C7 C8 C9 C10 -0.5(4) . . . . ?
C8 C7 C12 C11 0.2(3) . . . . ?
C8 C9 C10 C11 0.3(4) . . . . ?
C9 C10 C11 C12 0.2(4) . . . . ?
C10 C11 C12 C7 -0.5(3) . . . . ?
C12 C7 C8 C9 0.2(3) . . . . ?
C13 O1 C4 C3 -8.6(3) . . . . ?
C13 O1 C4 C5 171.11(19) . . . . ?
